data_2013900
loop_
_publ_author_name
'Doriguetto, Antonio C.'
'de Paula Silva, Carlos H. T.'
'Rando, Daniela G.'
'Ferreira, Elizabeth I.'
'Ellena, Javier'

_publ_section_title
;
 A new monoclinic polymorph of methyl <i>p</i>-aminobenzoate
;
_journal_issue 1
_journal_name_full 'Acta Crystallographica Section C'
_journal_page_first o69
_journal_page_last o71
_journal_paper_doi 10.1107/S0108270103027422
_journal_volume 60
_journal_year 2004
_chemical_formula_iupac 'C8 H9 N O2'
_chemical_formula_moiety 'C8 H9 N O2'
_chemical_formula_sum 'C8 H9 N O2'
_chemical_formula_weight 151.16
_chemical_name_systematic
;
methyl-p-aminobenzoate
;
_space_group_IT_number 14
_symmetry_cell_setting monoclinic
_symmetry_space_group_name_Hall '-P 2ybc'
_symmetry_space_group_name_H-M 'P 1 21/c 1'
_audit_creation_method 'WinGX routine CIF_UPDATE'
_cell_angle_alpha 90
_cell_angle_beta 96.172(2)
_cell_angle_gamma 90
_cell_formula_units_Z 4
_cell_length_a 8.5969(4)
_cell_length_b 5.6053(2)
_cell_length_c 15.5397(7)
_cell_measurement_reflns_used 13722
_cell_measurement_temperature 120(2)
_cell_measurement_theta_max 27.485
_cell_measurement_theta_min 3.395
_cell_volume 744.49(6)
_computing_cell_refinement 'HKL Scalepack (Otwinowski & Minor, 1997)'
_computing_data_collection 'Collect (Nonius, 1998)'
_computing_data_reduction 'HKL Denzo (Otwinowski & Minor, 1997) and Scalepack'
_computing_molecular_graphics 'Ortep-3 for Windows (Farrugia, 1997)'
_computing_publication_material 'WinGX (Farrugia, 1999)'
_computing_structure_refinement 'SHELXL97 (Sheldrick, 1997)'
_computing_structure_solution 'SHELXS97 (Sheldrick, 1997)'
_diffrn_ambient_temperature 120(2)
_diffrn_detector_area_resol_mean 9
_diffrn_measured_fraction_theta_full 0.997
_diffrn_measured_fraction_theta_max 0.997
_diffrn_measurement_device '95mm CCD camera on \k-goniostat'
_diffrn_measurement_device_type 'Nonius KappaCCD'
_diffrn_measurement_method '\f scans and \w scans with \k offsets'
_diffrn_radiation_monochromator 'horizonally mounted graphite crystal'
_diffrn_radiation_source 'fine-focus sealed tube'
_diffrn_radiation_type MoK\a
_diffrn_radiation_wavelength 0.71073
_diffrn_reflns_av_R_equivalents 0.070
_diffrn_reflns_limit_h_max 10
_diffrn_reflns_limit_h_min -10
_diffrn_reflns_limit_k_max 6
_diffrn_reflns_limit_k_min -6
_diffrn_reflns_limit_l_max 18
_diffrn_reflns_limit_l_min -18
_diffrn_reflns_number 15706
_diffrn_reflns_theta_full 25
_diffrn_reflns_theta_max 25
_diffrn_reflns_theta_min 3.74
_diffrn_standards_decay_% none
_diffrn_standards_number 0
_exptl_absorpt_coefficient_mu 0.098
_exptl_absorpt_correction_type none
_exptl_crystal_colour Yellow
_exptl_crystal_density_diffrn 1.349
_exptl_crystal_density_method 'not measured'
_exptl_crystal_description needle
_exptl_crystal_F_000 320
_exptl_crystal_size_max 0.17
_exptl_crystal_size_mid 0.06
_exptl_crystal_size_min 0.02
_refine_diff_density_max 0.167
_refine_diff_density_min -0.258
_refine_ls_extinction_method none
_refine_ls_goodness_of_fit_ref 1.046
_refine_ls_hydrogen_treatment mixed
_refine_ls_matrix_type full
_refine_ls_number_parameters 108
_refine_ls_number_reflns 1313
_refine_ls_number_restraints 0
_refine_ls_restrained_S_all 1.046
_refine_ls_R_factor_gt 0.040
_refine_ls_shift/su_max 0
_refine_ls_structure_factor_coef Fsqd
_refine_ls_weighting_details 'calc w=1/[\s^2^(Fo^2^)+(0.0631P)^2^+0.0853P] where P=(Fo^2^+2Fc^2^)/3'
_refine_ls_weighting_scheme calc
_refine_ls_wR_factor_ref 0.104
_reflns_number_gt 1040
_reflns_number_total 1313
_reflns_threshold_expression I>2\s(I)
_cod_data_source_file ty1003.cif
_cod_data_source_block I
_cod_depositor_comments
;
The following automatic conversions were performed:
'_symmetry_cell_setting' value 'Monoclinic' changed to 'monoclinic'
according to '/home/saulius/struct/CIF-dictionaries/cif_core.dic'
dictionary named 'cif_core.dic' version 2.4.1 from
2010-06-29.

'_geom_bond_publ_flag' value 'YES' changed to 'yes' according
to '/home/saulius/struct/CIF-dictionaries/cif_core.dic' dictionary named
'cif_core.dic' version 2.4.1 from 2010-06-29 (5 times).

Automatic conversion script
Id: cif_fix_enum 1527 2010-12-29 10:47:43Z saulius 

The following automatic conversions were performed:

'_symmetry_cell_setting' value 'Monoclinic' changed to 'monoclinic'
according to /home/saulius/struct/CIF-dictionaries/cif_core.dic
dictionary named 'cif_core.dic' version 2.4.1 from
2010-06-29.

'_geom_bond_publ_flag' value 'YES' changed to 'yes'
according to /home/saulius/struct/CIF-dictionaries/cif_core.dic
dictionary named 'cif_core.dic' version 2.4.1 from 2010-06-29 (5
times).

'_geom_angle_publ_flag' value 'YES' changed to 'yes'
according to /home/saulius/struct/CIF-dictionaries/cif_core.dic
dictionary named 'cif_core.dic' version 2.4.1 from 2010-06-29 (8
times).

Automatic conversion script
Id: cif_fix_values 1715 2011-07-08 13:25:40Z adriana 
;
_cod_original_sg_symbol_H-M 'P 21/c'
_cod_database_code 2013900
_cod_database_fobs_code 2013900

loop_
_symmetry_equiv_pos_as_xyz
'x, y, z'
'-x, y+1/2, -z+1/2'
'-x, -y, -z'
'x, -y+1/2, z+1/2'

loop_
_atom_site_label
_atom_site_fract_x
_atom_site_fract_y
_atom_site_fract_z
_atom_site_U_iso_or_equiv
_atom_site_adp_type
_atom_site_calc_flag
_atom_site_refinement_flags
_atom_site_occupancy
_atom_site_disorder_assembly
_atom_site_disorder_group
_atom_site_type_symbol
C1 0.80614(17) 0.3526(3) 0.17141(9) 0.0281(4) Uani d . 1 . . C
C2 0.67864(17) 0.2148(3) 0.19080(9) 0.0286(4) Uani d . 1 . . C
H2 0.6962 0.0692 0.2216 0.034 Uiso calc R 1 . . H
C3 0.52753(17) 0.2893(3) 0.16547(9) 0.0292(4) Uani d . 1 . . C
H3 0.4421 0.1937 0.1788 0.035 Uiso calc R 1 . . H
C4 0.49877(16) 0.5026(2) 0.12064(9) 0.0271(4) Uani d . 1 . . C
C5 0.62569(17) 0.6391(3) 0.10085(9) 0.0288(4) Uani d . 1 . . C
H5 0.6077 0.7844 0.0699 0.035 Uiso calc R 1 . . H
C6 0.77676(17) 0.5658(3) 0.12551(9) 0.0299(4) Uani d . 1 . . C
H6 0.8619 0.6608 0.1113 0.036 Uiso calc R 1 . . H
C7 0.33586(17) 0.5786(3) 0.09731(9) 0.0283(4) Uani d . 1 . . C
C8 0.16864(18) 0.8875(3) 0.04241(11) 0.0386(4) Uani d . 1 . . C
H8A 0.1727 1.0473 0.0172 0.058 Uiso calc R 1 . . H
H8B 0.1172 0.8957 0.0956 0.058 Uiso calc R 1 . . H
H8C 0.1095 0.7808 0.001 0.058 Uiso calc R 1 . . H
N1 0.95806(15) 0.2844(3) 0.19940(9) 0.0326(4) Uani d . 1 . . N
O1 0.22084(12) 0.46162(19) 0.10881(7) 0.0352(3) Uani d . 1 . . O
O2 0.32538(11) 0.79740(18) 0.06218(7) 0.0338(3) Uani d . 1 . . O
H11 1.032(2) 0.342(3) 0.1705(11) 0.038(5) Uiso d . 1 . . H
H12 0.970(2) 0.131(4) 0.2187(11) 0.048(5) Uiso d . 1 . . H

loop_
_atom_site_aniso_label
_atom_site_aniso_U_11
_atom_site_aniso_U_22
_atom_site_aniso_U_33
_atom_site_aniso_U_12
_atom_site_aniso_U_13
_atom_site_aniso_U_23
C1 0.0277(8) 0.0310(8) 0.0254(7) -0.0001(6) 0.0021(6) -0.0032(6)
C2 0.0318(8) 0.0264(8) 0.0276(8) -0.0005(6) 0.0031(6) 0.0004(6)
C3 0.0291(8) 0.0301(8) 0.0290(8) -0.0049(6) 0.0057(6) -0.0012(6)
C4 0.0264(8) 0.0297(8) 0.0253(7) -0.0018(6) 0.0034(6) -0.0027(6)
C5 0.0311(8) 0.0276(8) 0.0279(8) -0.0013(6) 0.0034(6) -0.0001(6)
C6 0.0258(8) 0.0308(8) 0.0333(8) -0.0048(6) 0.0042(6) 0.0004(6)
C7 0.0302(8) 0.0296(8) 0.0257(7) -0.0021(6) 0.0054(6) -0.0029(6)
C8 0.0268(9) 0.0389(9) 0.0498(10) 0.0059(7) 0.0030(7) 0.0031(8)
N1 0.0258(7) 0.0350(8) 0.0373(8) 0.0013(6) 0.0044(6) 0.0055(6)
O1 0.0266(6) 0.0400(7) 0.0396(6) -0.0038(5) 0.0056(5) 0.0017(5)
O2 0.0250(6) 0.0335(6) 0.0427(6) 0.0025(4) 0.0023(5) 0.0030(5)

loop_
_atom_type_symbol
_atom_type_description
_atom_type_scat_dispersion_real
_atom_type_scat_dispersion_imag
_atom_type_scat_source
C C 0.0033 0.0016 'International Tables Vol C Tables 4.2.6.8 and 6.1.1.4'
H H 0 0 'International Tables Vol C Tables 4.2.6.8 and 6.1.1.4'
N N 0.0061 0.0033 'International Tables Vol C Tables 4.2.6.8 and 6.1.1.4'
O O 0.0106 0.006 'International Tables Vol C Tables 4.2.6.8 and 6.1.1.4'

loop_
_geom_angle_atom_site_label_1
_geom_angle_atom_site_label_2
_geom_angle_atom_site_label_3
_geom_angle
_geom_angle_publ_flag
N1 C1 C2 120.90(10) yes
N1 C1 C6 120.50(10) yes
C2 C1 C6 118.60(10) ?
C3 C2 C1 120.40(10) ?
C3 C2 H2 119.8 ?
C1 C2 H2 119.8 ?
C2 C3 C4 120.90(10) ?
C2 C3 H3 119.6 ?
C4 C3 H3 119.6 ?
C3 C4 C5 118.70(10) ?
C3 C4 C7 119.00(10) yes
C5 C4 C7 122.30(10) yes
C6 C5 C4 120.80(10) ?
C6 C5 H5 119.6 ?
C4 C5 H5 119.6 ?
C5 C6 C1 120.60(10) ?
C5 C6 H6 119.7 ?
C1 C6 H6 119.7 ?
O1 C7 O2 122.20(10) yes
O1 C7 C4 125.10(10) yes
O2 C7 C4 112.70(10) yes
O2 C8 H8A 109.5 ?
O2 C8 H8B 109.5 ?
H8A C8 H8B 109.5 ?
O2 C8 H8C 109.5 ?
H8A C8 H8C 109.5 ?
H8B C8 H8C 109.5 ?
C1 N1 H11 117.0(10) ?
C1 N1 H12 115.0(10) ?
H11 N1 H12 117(2) ?
C7 O2 C8 115.30(10) yes

loop_
_geom_bond_atom_site_label_1
_geom_bond_atom_site_label_2
_geom_bond_site_symmetry_2
_geom_bond_distance
_geom_bond_publ_flag
C1 N1 . 1.385(2) yes
C1 C2 . 1.400(2) ?
C1 C6 . 1.401(2) ?
C2 C3 . 1.381(2) ?
C2 H2 . 0.95 ?
C3 C4 . 1.393(2) ?
C3 H3 . 0.95 ?
C4 C5 . 1.394(2) ?
C4 C7 . 1.472(2) yes
C5 C6 . 1.377(2) ?
C5 H5 . 0.95 ?
C6 H6 . 0.95 ?
C7 O1 . 1.216(2) yes
C7 O2 . 1.341(2) yes
C8 O2 . 1.441(2) yes
C8 H8A . 0.98 ?
C8 H8B . 0.98 ?
C8 H8C . 0.98 ?
N1 H11 . 0.88(2) ?
N1 H12 . 0.91(2) ?

loop_
_geom_hbond_atom_site_label_D
_geom_hbond_atom_site_label_H
_geom_hbond_atom_site_label_A
_geom_hbond_site_symmetry_A
_geom_hbond_distance_DH
_geom_hbond_distance_HA
_geom_hbond_distance_DA
_geom_hbond_angle_DHA
_geom_hbond_publ_flag
N1 H11 O1 1_655 0.88(2) 2.08(2) 2.959(2) 175.1(16) yes
N1 H12 N1 2_745 0.91(2) 2.37(2) 3.256(2) 164.4(16) yes

loop_
_cod_related_entry_id
_cod_related_entry_database
_cod_related_entry_code
1 ChemSpider 11585
